data_7104916
loop_
_publ_author_name
'Fascione, Martin A'
'Adshead, Sophie J'
'Stalford, Susanne A'
'Kilner, Colin A'
'Leach, Andrew G'
'Turnbull, W Bruce'

_publ_section_title
;
 Stereoselective glycosylation using oxathiane glycosyl donors.
;
_journal_issue 39
_journal_name_full 'Chemical communications (Cambridge, England)'
_journal_page_first 5841
_journal_page_last 5843
_journal_paper_doi 10.1039/b913308a
_journal_year 2009
_chemical_absolute_configuration ad
_chemical_formula_moiety 'C21 H26 O10 S'
_chemical_formula_sum 'C21 H26 O10 S'
_chemical_formula_weight 470.48
_chemical_name_systematic
;
?
;
_space_group_IT_number 19
_symmetry_cell_setting orthorhombic
_symmetry_space_group_name_Hall 'P 2ac 2ab'
_symmetry_space_group_name_H-M 'P 21 21 21'
_atom_sites_solution_hydrogens geom
_atom_sites_solution_primary direct
_atom_sites_solution_secondary difmap
_audit_creation_method SHELXL-97
_cell_angle_alpha 90.00
_cell_angle_beta 90.00
_cell_angle_gamma 90.00
_cell_formula_units_Z 4
_cell_length_a 5.8256(4)
_cell_length_b 14.5183(12)
_cell_length_c 27.760(3)
_cell_measurement_reflns_used 7878
_cell_measurement_temperature 150(2)
_cell_measurement_theta_max 27.58
_cell_measurement_theta_min 2.61
_cell_volume 2347.9(4)
_computing_cell_refinement
;
APEX 2 software, Bruker Nonius 2004
;
_computing_data_collection
;
APEX 2 software, Bruker Nonius 2004
;
_computing_data_reduction
;
SAINT - Bruker Integration program embedded in
APEX 2 software, Bruker Nonius 2004
;
_computing_molecular_graphics 'ORTEP-III Version 1.08 (Farrugia, 2005)'
_computing_publication_material
;
enCIFer: A program for viewing, editing and visualising CIFs.
F. H. Allen, O. Johnson, G. P. Shields, B. R. Smith, M. Towler,
J. Applied Cryst., 37, 331-334, 2004
;
_diffrn_detector_area_resol_mean
;
120 microns
;
_diffrn_measured_fraction_theta_full 0.993
_diffrn_measured_fraction_theta_max 0.993
_diffrn_measurement_device_type
;
Mach3 kappa-type 4-circle goniostat.
;
_diffrn_measurement_method 'rotation images'
_diffrn_radiation_detector 'ApexII camera'
_diffrn_radiation_monochromator
;
graphite model mounted in "parallel" mode
;
_diffrn_radiation_source
;
Bruker Nonius FR591 rotating anode generator
;
_diffrn_radiation_type MoK\a
_diffrn_radiation_wavelength 0.71073
_diffrn_reflns_av_R_equivalents 0.0426
_diffrn_reflns_av_sigmaI/netI 0.0244
_diffrn_reflns_limit_h_max 7
_diffrn_reflns_limit_h_min -7
_diffrn_reflns_limit_k_max 19
_diffrn_reflns_limit_k_min -18
_diffrn_reflns_limit_l_max 36
_diffrn_reflns_limit_l_min -36
_diffrn_reflns_number 48554
_diffrn_reflns_theta_full 27.96
_diffrn_reflns_theta_max 27.96
_diffrn_reflns_theta_min 2.94
_diffrn_standards_decay_% 0
_diffrn_standards_interval_count 0
_diffrn_standards_interval_time 0
_diffrn_standards_number 0
_exptl_absorpt_coefficient_mu 0.190
_exptl_absorpt_correction_T_max 0.9924
_exptl_absorpt_correction_T_min 0.8278
_exptl_absorpt_correction_type multi-scan
_exptl_absorpt_process_details
;
See Sheldrick, G. M. (2002). SADABS. Version
2.03. University of Gottingen, Germany.
;
_exptl_crystal_colour colourless
_exptl_crystal_density_diffrn 1.331
_exptl_crystal_density_method 'not measured'
_exptl_crystal_description needle
_exptl_crystal_F_000 992
_exptl_crystal_size_max 0.30
_exptl_crystal_size_mid 0.07
_exptl_crystal_size_min 0.04
_refine_diff_density_max 0.540
_refine_diff_density_min -0.343
_refine_diff_density_rms 0.048
_refine_ls_abs_structure_details 'Flack H D (1983), Acta Cryst. A39, 876-881'
_refine_ls_abs_structure_Flack 0.04(6)
_refine_ls_extinction_method none
_refine_ls_goodness_of_fit_ref 1.061
_refine_ls_hydrogen_treatment constr
_refine_ls_matrix_type full
_refine_ls_number_parameters 293
_refine_ls_number_reflns 5609
_refine_ls_number_restraints 0
_refine_ls_restrained_S_all 1.061
_refine_ls_R_factor_all 0.0452
_refine_ls_R_factor_gt 0.0370
_refine_ls_shift/su_max 0.002
_refine_ls_shift/su_mean 0.000
_refine_ls_structure_factor_coef Fsqd
_refine_ls_weighting_details 'calc w=1/[\s^2^(Fo^2^)+(0.0479P)^2^+0.9370P] where P=(Fo^2^+2Fc^2^)/3'
_refine_ls_weighting_scheme calc
_refine_ls_wR_factor_gt 0.0904
_refine_ls_wR_factor_ref 0.0964
_reflns_number_gt 5047
_reflns_number_total 5609
_reflns_threshold_expression >2sigma(I)
_cod_data_source_file b913308a.txt
_cod_data_source_block maf209_1
_cod_database_code 7104916

loop_
_symmetry_equiv_pos_as_xyz
'x, y, z'
'-x+1/2, -y, z+1/2'
'x+1/2, -y+1/2, -z'
'-x, y+1/2, -z+1/2'

loop_
_atom_site_label
_atom_site_type_symbol
_atom_site_fract_x
_atom_site_fract_y
_atom_site_fract_z
_atom_site_U_iso_or_equiv
_atom_site_adp_type
_atom_site_occupancy
_atom_site_symmetry_multiplicity
_atom_site_calc_flag
_atom_site_refinement_flags
_atom_site_disorder_assembly
_atom_site_disorder_group
S1 S 0.15762(7) 0.29604(3) 0.954605(16) 0.01976(10) Uani 1 1 d . . .
O1 O 0.0989(2) 0.20731(9) 0.98058(5) 0.0243(3) Uani 1 1 d . . .
C2 C 0.1256(3) 0.38875(12) 0.99932(6) 0.0203(3) Uani 1 1 d . . .
H2A H -0.0191 0.3787 1.0173 0.024 Uiso 1 1 calc R . .
H2B H 0.2535 0.3843 1.0227 0.024 Uiso 1 1 calc R . .
C3 C 0.1225(3) 0.48741(12) 0.97805(6) 0.0193(3) Uani 1 1 d . . .
O4 O -0.0514(2) 0.49893(9) 0.94149(4) 0.0205(3) Uani 1 1 d . . .
C5 C -0.0329(3) 0.43242(12) 0.90251(6) 0.0205(4) Uani 1 1 d . . .
H5 H 0.1290 0.4315 0.8906 0.025 Uiso 1 1 calc R . .
C6 C -0.1921(3) 0.46536(13) 0.86138(6) 0.0211(4) Uani 1 1 d . . .
H6 H -0.3370 0.4911 0.8752 0.025 Uiso 1 1 calc R . .
C7 C -0.2499(3) 0.38821(13) 0.82504(7) 0.0231(4) Uani 1 1 d . . .
H7 H -0.1169 0.3760 0.8032 0.028 Uiso 1 1 calc R . .
C8 C -0.3208(3) 0.29965(13) 0.85233(6) 0.0245(4) Uani 1 1 d . . .
H8 H -0.4566 0.3131 0.8732 0.029 Uiso 1 1 calc R . .
O9 O -0.1285(2) 0.27163(9) 0.88236(5) 0.0252(3) Uani 1 1 d . . .
C10 C -0.0967(3) 0.33549(13) 0.92123(6) 0.0201(4) Uani 1 1 d . . .
H10 H -0.2351 0.3378 0.9425 0.024 Uiso 1 1 calc R . .
C31 C 0.0678(3) 0.55537(13) 1.01953(7) 0.0209(4) Uani 1 1 d . . .
C32 C 0.2358(3) 0.56810(14) 1.05559(7) 0.0281(4) Uani 1 1 d . . .
H32 H 0.3781 0.5364 1.0535 0.034 Uiso 1 1 calc R . .
C33 C 0.1930(4) 0.62737(15) 1.09448(8) 0.0335(5) Uani 1 1 d . . .
H33 H 0.3071 0.6357 1.1185 0.040 Uiso 1 1 calc R . .
C34 C -0.0164(4) 0.67435(16) 1.09816(8) 0.0343(5) Uani 1 1 d . . .
H34 H -0.0448 0.7147 1.1245 0.041 Uiso 1 1 calc R . .
C35 C -0.1828(4) 0.66100(15) 1.06255(8) 0.0335(5) Uani 1 1 d . . .
H35 H -0.3255 0.6924 1.0649 0.040 Uiso 1 1 calc R . .
C36 C -0.1420(4) 0.60170(14) 1.02324(7) 0.0276(4) Uani 1 1 d . . .
H36 H -0.2567 0.5932 0.9993 0.033 Uiso 1 1 calc R . .
O37 O 0.3456(2) 0.50347(9) 0.95777(5) 0.0237(3) Uani 1 1 d . . .
C37 C 0.3679(4) 0.59543(14) 0.93681(7) 0.0294(4) Uani 1 1 d . . .
H37A H 0.2711 0.5999 0.9080 0.044 Uiso 1 1 calc R . .
H37B H 0.5284 0.6064 0.9279 0.044 Uiso 1 1 calc R . .
H37C H 0.3191 0.6416 0.9604 0.044 Uiso 1 1 calc R . .
O61 O -0.0639(2) 0.53856(10) 0.83671(5) 0.0270(3) Uani 1 1 d . . .
O62 O -0.3769(4) 0.63236(13) 0.83227(7) 0.0572(6) Uani 1 1 d . . .
C62 C -0.1720(5) 0.62011(14) 0.82660(7) 0.0340(5) Uani 1 1 d . . .
C63 C -0.0011(5) 0.68972(17) 0.80783(9) 0.0463(6) Uani 1 1 d . . .
H63A H -0.0459 0.7091 0.7753 0.069 Uiso 1 1 calc R . .
H63B H 0.1520 0.6618 0.8068 0.069 Uiso 1 1 calc R . .
H63C H 0.0015 0.7434 0.8292 0.069 Uiso 1 1 calc R . .
O71 O -0.4485(2) 0.41968(11) 0.79774(5) 0.0290(3) Uani 1 1 d . . .
O72 O -0.2650(4) 0.4000(2) 0.72633(7) 0.0734(7) Uani 1 1 d . . .
C72 C -0.4333(4) 0.42515(16) 0.74898(8) 0.0340(5) Uani 1 1 d . . .
C73 C -0.6564(5) 0.46119(19) 0.72810(9) 0.0465(6) Uani 1 1 d . . .
H73A H -0.6341 0.4764 0.6940 0.070 Uiso 1 1 calc R . .
H73B H -0.7037 0.5165 0.7457 0.070 Uiso 1 1 calc R . .
H73C H -0.7756 0.4139 0.7311 0.070 Uiso 1 1 calc R . .
C81 C -0.3763(4) 0.21858(14) 0.81903(7) 0.0322(5) Uani 1 1 d . . .
H81A H -0.4742 0.2394 0.7920 0.039 Uiso 1 1 calc R . .
H81B H -0.2331 0.1924 0.8056 0.039 Uiso 1 1 calc R . .
O82 O -0.4968(3) 0.14919(11) 0.84760(6) 0.0382(4) Uani 1 1 d . . .
O83 O -0.8019(3) 0.1567(2) 0.79891(8) 0.0929(10) Uani 1 1 d . . .
C83 C -0.7136(4) 0.12735(17) 0.83443(8) 0.0360(5) Uani 1 1 d . . .
C84 C -0.8238(5) 0.06157(17) 0.86971(9) 0.0424(5) Uani 1 1 d . . .
H84A H -0.9858 0.0531 0.8613 0.064 Uiso 1 1 calc R . .
H84B H -0.8125 0.0869 0.9023 0.064 Uiso 1 1 calc R . .
H84C H -0.7446 0.0021 0.8684 0.064 Uiso 1 1 calc R . .

loop_
_atom_site_aniso_label
_atom_site_aniso_U_11
_atom_site_aniso_U_22
_atom_site_aniso_U_33
_atom_site_aniso_U_23
_atom_site_aniso_U_13
_atom_site_aniso_U_12
S1 0.02010(19) 0.0187(2) 0.0205(2) 0.00089(17) -0.00003(17) 0.00147(17)
O1 0.0265(6) 0.0187(6) 0.0277(7) 0.0052(6) -0.0029(5) 0.0001(5)
C2 0.0221(8) 0.0204(8) 0.0183(8) 0.0001(7) -0.0013(6) 0.0009(7)
C3 0.0189(8) 0.0208(8) 0.0181(8) 0.0005(7) -0.0006(7) 0.0012(7)
O4 0.0210(6) 0.0194(6) 0.0212(6) -0.0011(5) -0.0021(5) 0.0025(5)
C5 0.0212(8) 0.0211(9) 0.0191(8) -0.0014(7) 0.0001(7) 0.0013(7)
C6 0.0223(9) 0.0221(9) 0.0191(8) 0.0018(7) -0.0010(7) 0.0004(7)
C7 0.0227(8) 0.0263(9) 0.0203(9) -0.0015(7) -0.0013(7) 0.0021(8)
C8 0.0256(9) 0.0261(9) 0.0218(8) -0.0009(8) -0.0034(7) -0.0007(8)
O9 0.0303(7) 0.0229(6) 0.0224(6) -0.0026(5) -0.0062(6) 0.0026(5)
C10 0.0230(9) 0.0184(8) 0.0190(8) -0.0001(7) -0.0027(6) 0.0010(7)
C31 0.0233(8) 0.0190(9) 0.0206(8) 0.0009(7) 0.0004(7) -0.0028(7)
C32 0.0266(9) 0.0321(10) 0.0255(10) -0.0028(8) -0.0028(8) 0.0005(8)
C33 0.0364(11) 0.0367(11) 0.0273(10) -0.0074(9) -0.0036(8) -0.0065(9)
C34 0.0416(12) 0.0292(11) 0.0320(11) -0.0090(9) 0.0070(9) -0.0066(9)
C35 0.0293(10) 0.0290(10) 0.0423(12) -0.0075(9) 0.0060(9) 0.0022(9)
C36 0.0254(9) 0.0271(10) 0.0303(10) -0.0039(8) -0.0027(8) 0.0002(8)
O37 0.0203(6) 0.0255(6) 0.0253(6) 0.0019(6) 0.0030(6) -0.0002(5)
C37 0.0295(10) 0.0278(10) 0.0310(10) 0.0084(8) 0.0032(8) -0.0037(8)
O61 0.0309(7) 0.0239(7) 0.0264(7) 0.0060(6) -0.0026(6) -0.0009(6)
O62 0.0660(13) 0.0473(11) 0.0583(12) 0.0232(9) 0.0242(10) 0.0288(10)
C62 0.0556(14) 0.0269(10) 0.0194(9) 0.0038(8) 0.0032(9) 0.0069(11)
C63 0.0755(18) 0.0290(12) 0.0344(12) 0.0096(9) -0.0069(12) -0.0108(12)
O71 0.0278(7) 0.0374(8) 0.0218(6) -0.0013(6) -0.0057(6) 0.0065(6)
O72 0.0552(12) 0.135(2) 0.0297(9) 0.0187(12) 0.0054(9) 0.0195(14)
C72 0.0399(12) 0.0375(12) 0.0246(10) 0.0096(9) -0.0048(9) -0.0073(10)
C73 0.0519(14) 0.0516(15) 0.0361(12) 0.0096(11) -0.0188(12) 0.0003(13)
C81 0.0411(12) 0.0276(10) 0.0280(10) -0.0002(8) -0.0090(9) -0.0057(9)
O82 0.0473(9) 0.0281(8) 0.0394(9) 0.0079(7) -0.0185(7) -0.0095(7)
O83 0.0356(10) 0.186(3) 0.0574(13) 0.0612(17) -0.0137(9) -0.0212(14)
C83 0.0338(11) 0.0483(13) 0.0259(10) -0.0045(10) 0.0006(8) 0.0022(10)
C84 0.0475(13) 0.0402(13) 0.0396(12) -0.0032(10) 0.0005(11) -0.0061(11)

loop_
_atom_type_symbol
_atom_type_description
_atom_type_scat_dispersion_real
_atom_type_scat_dispersion_imag
_atom_type_scat_source
C C 0.0033 0.0016 'International Tables Vol C Tables 4.2.6.8 and 6.1.1.4'
H H 0.0000 0.0000 'International Tables Vol C Tables 4.2.6.8 and 6.1.1.4'
O O 0.0106 0.0060 'International Tables Vol C Tables 4.2.6.8 and 6.1.1.4'
S S 0.1246 0.1234 'International Tables Vol C Tables 4.2.6.8 and 6.1.1.4'

loop_
_geom_angle_atom_site_label_1
_geom_angle_atom_site_label_2
_geom_angle_atom_site_label_3
_geom_angle
_geom_angle_site_symmetry_1
_geom_angle_site_symmetry_3
_geom_angle_publ_flag
O1 S1 C10 108.83(8) . . ?
O1 S1 C2 106.13(8) . . ?
C10 S1 C2 91.74(8) . . ?
C3 C2 S1 114.85(12) . . ?
C3 C2 H2A 108.6 . . ?
S1 C2 H2A 108.6 . . ?
C3 C2 H2B 108.6 . . ?
S1 C2 H2B 108.6 . . ?
H2A C2 H2B 107.5 . . ?
O37 C3 O4 109.93(13) . . ?
O37 C3 C2 106.82(14) . . ?
O4 C3 C2 112.52(14) . . ?
O37 C3 C31 111.98(14) . . ?
O4 C3 C31 107.71(14) . . ?
C2 C3 C31 107.93(14) . . ?
C3 O4 C5 113.20(13) . . ?
O4 C5 C10 109.67(14) . . ?
O4 C5 C6 107.43(14) . . ?
C10 C5 C6 112.68(15) . . ?
O4 C5 H5 109.0 . . ?
C10 C5 H5 109.0 . . ?
C6 C5 H5 109.0 . . ?
O61 C6 C7 109.35(14) . . ?
O61 C6 C5 105.25(14) . . ?
C7 C6 C5 112.88(15) . . ?
O61 C6 H6 109.8 . . ?
C7 C6 H6 109.8 . . ?
C5 C6 H6 109.8 . . ?
O71 C7 C6 106.59(15) . . ?
O71 C7 C8 107.66(15) . . ?
C6 C7 C8 109.92(15) . . ?
O71 C7 H7 110.8 . . ?
C6 C7 H7 110.8 . . ?
C8 C7 H7 110.8 . . ?
O9 C8 C81 107.08(15) . . ?
O9 C8 C7 107.90(15) . . ?
C81 C8 C7 113.53(15) . . ?
O9 C8 H8 109.4 . . ?
C81 C8 H8 109.4 . . ?
C7 C8 H8 109.4 . . ?
C10 O9 C8 110.46(13) . . ?
O9 C10 C5 111.51(14) . . ?
O9 C10 S1 106.35(12) . . ?
C5 C10 S1 105.02(12) . . ?
O9 C10 H10 111.2 . . ?
C5 C10 H10 111.2 . . ?
S1 C10 H10 111.2 . . ?
C36 C31 C32 119.36(17) . . ?
C36 C31 C3 122.72(16) . . ?
C32 C31 C3 117.89(16) . . ?
C33 C32 C31 120.20(19) . . ?
C33 C32 H32 119.9 . . ?
C31 C32 H32 119.9 . . ?
C34 C33 C32 120.6(2) . . ?
C34 C33 H33 119.7 . . ?
C32 C33 H33 119.7 . . ?
C35 C34 C33 119.0(2) . . ?
C35 C34 H34 120.5 . . ?
C33 C34 H34 120.5 . . ?
C34 C35 C36 121.0(2) . . ?
C34 C35 H35 119.5 . . ?
C36 C35 H35 119.5 . . ?
C31 C36 C35 119.86(19) . . ?
C31 C36 H36 120.1 . . ?
C35 C36 H36 120.1 . . ?
C3 O37 C37 112.64(14) . . ?
O37 C37 H37A 109.5 . . ?
O37 C37 H37B 109.5 . . ?
H37A C37 H37B 109.5 . . ?
O37 C37 H37C 109.5 . . ?
H37A C37 H37C 109.5 . . ?
H37B C37 H37C 109.5 . . ?
C62 O61 C6 119.16(16) . . ?
O62 C62 O61 123.4(2) . . ?
O62 C62 C63 126.4(2) . . ?
O61 C62 C63 110.2(2) . . ?
C62 C63 H63A 109.5 . . ?
C62 C63 H63B 109.5 . . ?
H63A C63 H63B 109.5 . . ?
C62 C63 H63C 109.5 . . ?
H63A C63 H63C 109.5 . . ?
H63B C63 H63C 109.5 . . ?
C72 O71 C7 118.98(16) . . ?
O72 C72 O71 123.2(2) . . ?
O72 C72 C73 126.5(2) . . ?
O71 C72 C73 110.2(2) . . ?
C72 C73 H73A 109.5 . . ?
C72 C73 H73B 109.5 . . ?
H73A C73 H73B 109.5 . . ?
C72 C73 H73C 109.5 . . ?
H73A C73 H73C 109.5 . . ?
H73B C73 H73C 109.5 . . ?
O82 C81 C8 107.68(16) . . ?
O82 C81 H81A 110.2 . . ?
C8 C81 H81A 110.2 . . ?
O82 C81 H81B 110.2 . . ?
C8 C81 H81B 110.2 . . ?
H81A C81 H81B 108.5 . . ?
C83 O82 C81 117.61(17) . . ?
O83 C83 O82 122.9(2) . . ?
O83 C83 C84 125.4(2) . . ?
O82 C83 C84 111.7(2) . . ?
C83 C84 H84A 109.5 . . ?
C83 C84 H84B 109.5 . . ?
H84A C84 H84B 109.5 . . ?
C83 C84 H84C 109.5 . . ?
H84A C84 H84C 109.5 . . ?
H84B C84 H84C 109.5 . . ?

loop_
_geom_bond_atom_site_label_1
_geom_bond_atom_site_label_2
_geom_bond_distance
_geom_bond_site_symmetry_2
_geom_bond_publ_flag
S1 O1 1.5154(14) . ?
S1 C10 1.8390(18) . ?
S1 C2 1.8405(18) . ?
C2 C3 1.549(2) . ?
C2 H2A 0.9900 . ?
C2 H2B 0.9900 . ?
C3 O37 1.435(2) . ?
C3 O4 1.444(2) . ?
C3 C31 1.549(2) . ?
O4 C5 1.454(2) . ?
C5 C10 1.545(3) . ?
C5 C6 1.547(2) . ?
C5 H5 1.0000 . ?
C6 O61 1.468(2) . ?
C6 C7 1.545(3) . ?
C6 H6 1.0000 . ?
C7 O71 1.457(2) . ?
C7 C8 1.548(3) . ?
C7 H7 1.0000 . ?
C8 O9 1.454(2) . ?
C8 C81 1.531(3) . ?
C8 H8 1.0000 . ?
O9 C10 1.435(2) . ?
C10 H10 1.0000 . ?
C31 C36 1.399(3) . ?
C31 C32 1.412(3) . ?
C32 C33 1.403(3) . ?
C32 H32 0.9500 . ?
C33 C34 1.401(3) . ?
C33 H33 0.9500 . ?
C34 C35 1.398(3) . ?
C34 H34 0.9500 . ?
C35 C36 1.410(3) . ?
C35 H35 0.9500 . ?
C36 H36 0.9500 . ?
O37 C37 1.462(2) . ?
C37 H37A 0.9800 . ?
C37 H37B 0.9800 . ?
C37 H37C 0.9800 . ?
O61 C62 1.370(3) . ?
O62 C62 1.217(3) . ?
C62 C63 1.512(3) . ?
C63 H63A 0.9800 . ?
C63 H63B 0.9800 . ?
C63 H63C 0.9800 . ?
O71 C72 1.359(3) . ?
O72 C72 1.220(3) . ?
C72 C73 1.516(3) . ?
C73 H73A 0.9800 . ?
C73 H73B 0.9800 . ?
C73 H73C 0.9800 . ?
C81 O82 1.462(3) . ?
C81 H81A 0.9900 . ?
C81 H81B 0.9900 . ?
O82 C83 1.353(3) . ?
O83 C83 1.191(3) . ?
C83 C84 1.511(3) . ?
C84 H84A 0.9800 . ?
C84 H84B 0.9800 . ?
C84 H84C 0.9800 . ?

loop_
_geom_torsion_atom_site_label_1
_geom_torsion_atom_site_label_2
_geom_torsion_atom_site_label_3
_geom_torsion_atom_site_label_4
_geom_torsion
_geom_torsion_site_symmetry_1
_geom_torsion_site_symmetry_2
_geom_torsion_site_symmetry_3
_geom_torsion_site_symmetry_4
_geom_torsion_publ_flag
O1 S1 C2 C3 -166.58(12) . . . . ?
C10 S1 C2 C3 -56.40(14) . . . . ?
S1 C2 C3 O37 -65.57(16) . . . . ?
S1 C2 C3 O4 55.15(17) . . . . ?
S1 C2 C3 C31 173.85(12) . . . . ?
O37 C3 O4 C5 63.51(18) . . . . ?
C2 C3 O4 C5 -55.41(18) . . . . ?
C31 C3 O4 C5 -174.24(14) . . . . ?
C3 O4 C5 C10 69.32(18) . . . . ?
C3 O4 C5 C6 -167.90(14) . . . . ?
O4 C5 C6 O61 79.05(16) . . . . ?
C10 C5 C6 O61 -160.04(14) . . . . ?
O4 C5 C6 C7 -161.75(15) . . . . ?
C10 C5 C6 C7 -40.8(2) . . . . ?
O61 C6 C7 O71 -79.80(17) . . . . ?
C5 C6 C7 O71 163.41(15) . . . . ?
O61 C6 C7 C8 163.80(14) . . . . ?
C5 C6 C7 C8 47.0(2) . . . . ?
O71 C7 C8 O9 -175.95(14) . . . . ?
C6 C7 C8 O9 -60.23(19) . . . . ?
O71 C7 C8 C81 65.5(2) . . . . ?
C6 C7 C8 C81 -178.74(16) . . . . ?
C81 C8 O9 C10 -167.82(15) . . . . ?
C7 C8 O9 C10 69.63(17) . . . . ?
C8 O9 C10 C5 -63.40(19) . . . . ?
C8 O9 C10 S1 -177.36(12) . . . . ?
O4 C5 C10 O9 167.64(13) . . . . ?
C6 C5 C10 O9 48.0(2) . . . . ?
O4 C5 C10 S1 -77.58(15) . . . . ?
C6 C5 C10 S1 162.80(12) . . . . ?
O1 S1 C10 O9 -69.94(13) . . . . ?
C2 S1 C10 O9 -177.65(12) . . . . ?
O1 S1 C10 C5 171.74(11) . . . . ?
C2 S1 C10 C5 64.04(12) . . . . ?
O37 C3 C31 C36 133.75(18) . . . . ?
O4 C3 C31 C36 12.8(2) . . . . ?
C2 C3 C31 C36 -109.0(2) . . . . ?
O37 C3 C31 C32 -48.3(2) . . . . ?
O4 C3 C31 C32 -169.25(16) . . . . ?
C2 C3 C31 C32 69.0(2) . . . . ?
C36 C31 C32 C33 -0.6(3) . . . . ?
C3 C31 C32 C33 -178.66(18) . . . . ?
C31 C32 C33 C34 0.2(3) . . . . ?
C32 C33 C34 C35 0.2(3) . . . . ?
C33 C34 C35 C36 -0.3(3) . . . . ?
C32 C31 C36 C35 0.5(3) . . . . ?
C3 C31 C36 C35 178.49(18) . . . . ?
C34 C35 C36 C31 -0.1(3) . . . . ?
O4 C3 O37 C37 58.43(18) . . . . ?
C2 C3 O37 C37 -179.21(14) . . . . ?
C31 C3 O37 C37 -61.25(18) . . . . ?
C7 C6 O61 C62 106.29(18) . . . . ?
C5 C6 O61 C62 -132.18(17) . . . . ?
C6 O61 C62 O62 -8.2(3) . . . . ?
C6 O61 C62 C63 171.97(16) . . . . ?
C6 C7 O71 C72 122.92(19) . . . . ?
C8 C7 O71 C72 -119.18(19) . . . . ?
C7 O71 C72 O72 4.3(4) . . . . ?
C7 O71 C72 C73 -178.79(18) . . . . ?
O9 C8 C81 O82 75.83(19) . . . . ?
C7 C8 C81 O82 -165.19(16) . . . . ?
C8 C81 O82 C83 118.3(2) . . . . ?
C81 O82 C83 O83 5.9(4) . . . . ?
C81 O82 C83 C84 -174.77(19) . . . . ?
